data_7251967
loop_
_publ_author_name
'Ravotti, Rebecca'
'Liu, Xiaojiao'
'Pulham, Colin R.'
'Stamatiou, Anastasia'

_publ_section_title
;
 The impact of polymorphism on the thermophysical properties of methyl
 behenate as a phase-change material
;
_journal_name_full CrystEngComm
_journal_paper_doi 10.1039/D6CE00065G
_journal_year 2026
_chemical_absolute_configuration unk
_chemical_formula_moiety 'C23 H46 O2'
_chemical_formula_sum 'C23 H46 O2'
_chemical_formula_weight 354.620
_space_group_crystal_system orthorhombic
_space_group_IT_number 33
_space_group_name_Hall 'P 2c -2n'
_space_group_name_H-M_alt 'P n a 21'
_symmetry_Int_Tables_number 33
_audit_block_doi 10.5517/ccdc.csd.cc2m8fs4
_audit_creation_date 2025-02-03
_audit_creation_method
;
Olex2 1.5
(compiled 2024.02.16 svn.r378c4104 for OlexSys, GUI svn.r6928)
;
_audit_update_record
;
2025-02-03 deposited with the CCDC.	2026-05-08 downloaded from the CCDC.
;
_cell_angle_alpha 90
_cell_angle_beta 90
_cell_angle_gamma 90
_cell_formula_units_Z 8
_cell_length_a 5.6024(3)
_cell_length_b 7.3657(6)
_cell_length_c 113.521(7)
_cell_measurement_reflns_used 4413
_cell_measurement_temperature 296.99
_cell_measurement_theta_max 73.5700
_cell_measurement_theta_min 4.6510
_cell_volume 4684.5(5)
_computing_cell_refinement 'CrysAlisPro 1.171.40.54a (Rigaku OD, 2019)'
_computing_data_collection 'CrysAlisPro 1.171.40.54a (Rigaku OD, 2019)'
_computing_data_reduction 'CrysAlisPro 1.171.40.54a (Rigaku OD, 2019)'
_computing_molecular_graphics 'Olex2 1.5 (Dolomanov et al., 2009)'
_computing_publication_material 'Olex2 1.5 (Dolomanov et al., 2009)'
_computing_structure_refinement 'olex2.refine 1.5 (Bourhis et al., 2015)'
_diffrn_ambient_environment air
_diffrn_ambient_temperature 296.99
_diffrn_detector 'CCD plate'
_diffrn_detector_area_resol_mean 5.1574
_diffrn_detector_type Atlas
_diffrn_measured_fraction_theta_full 0.9979
_diffrn_measured_fraction_theta_max 0.9835
_diffrn_measurement_details
;
List of Runs (angles in degrees, time in seconds):

  # Type    Start    End  Width  t~exp~   \w     \q     \k     \f   Frames
#--------------------------------------------------------------------------
  1  \w   -157.00 -70.00   0.50    2.74    --  -61.83-136.00 -25.00  174
  2  \w    -85.00  -2.00   0.50    2.74    --  -61.83 121.00 -42.00  166
  3  \w    -38.00 166.00   0.50    2.74    --   61.83  -8.00   1.00  408
  4  \w     94.00 178.00   0.50    2.74    --  122.00 133.00-139.00  168
  5  \w     22.00 178.00   0.50    2.74    --  122.00  -8.00   1.00  312
  6  \w     28.00 110.00   0.50    2.74    --  122.00-121.00-124.00  164
  7  \w    -21.00  45.00   0.50    0.69    --    0.00 -77.00 120.00  132
  8  \w    -73.00 -13.00   0.50    0.69    --    0.00 136.00  38.00  120
  9  \w      6.00  53.00   0.50    0.69    --    0.00 -99.00  30.00   94
 10  \w     97.00 156.00   0.50    2.74    --   61.83 125.00   0.00  118
 11  \w     82.00 162.00   0.50    2.74    --   61.83 152.00 117.00  160
 12  \w    103.00 178.00   0.50    2.74    --  122.00  77.00 -60.00  150
 13  \w     23.00 107.00   0.50    2.74    --  122.00 -91.00-120.00  168
 14  \w     27.00 108.00   0.50    2.74    --  122.00-111.00 -30.00  162
 15  \w    104.00 178.00   0.50    2.74    --  122.00 111.00  90.00  148
 16  \w   -103.00 -39.00   0.50    0.69    --    0.00-178.00 120.00  128
 17  \w    -96.00  44.00   0.50    0.69    --    0.00 -57.00  60.00  280
 18  \w   -156.00 -16.00   0.50    2.74    --  -61.83 -45.00 120.00  280
 19  \w   -159.00 -72.00   0.50    2.74    --  -61.83 -61.00  60.00  174
;
_diffrn_measurement_device 'four-circle diffractometer'
_diffrn_measurement_device_type 'SuperNova, Dual, Cu at home/near, Atlas'
_diffrn_measurement_method '\w scans'
_diffrn_orient_matrix_type 'CrysAlisPro convention (1999,Acta A55,543-557)'
_diffrn_orient_matrix_UB_11 0.0294848000
_diffrn_orient_matrix_UB_12 -0.0134937000
_diffrn_orient_matrix_UB_13 0.0001544000
_diffrn_orient_matrix_UB_21 -0.2718256000
_diffrn_orient_matrix_UB_22 -0.0014531000
_diffrn_orient_matrix_UB_23 0.0226297000
_diffrn_orient_matrix_UB_31 -0.0294741000
_diffrn_orient_matrix_UB_32 -0.0001659000
_diffrn_orient_matrix_UB_33 -0.2078743000
_diffrn_radiation_monochromator mirror
_diffrn_radiation_probe x-ray
_diffrn_radiation_type 'Cu K\a'
_diffrn_radiation_wavelength 1.54184
_diffrn_reflns_av_R_equivalents 0.0759
_diffrn_reflns_av_unetI/netI 0.0693
_diffrn_reflns_Laue_measured_fraction_full 0.9979
_diffrn_reflns_Laue_measured_fraction_max 0.9835
_diffrn_reflns_limit_h_max 7
_diffrn_reflns_limit_h_min -6
_diffrn_reflns_limit_k_max 5
_diffrn_reflns_limit_k_min -9
_diffrn_reflns_limit_l_max 142
_diffrn_reflns_limit_l_min -121
_diffrn_reflns_number 24624
_diffrn_reflns_point_group_measured_fraction_full 0.9193
_diffrn_reflns_point_group_measured_fraction_max 0.8877
_diffrn_reflns_theta_full 67.6840
_diffrn_reflns_theta_max 76.08
_diffrn_reflns_theta_min 3.89
_diffrn_source 'micro-focus sealed X-ray tube'
_diffrn_source_type 'SuperNova (Cu) X-ray Source'
_exptl_absorpt_coefficient_mu 0.462
_exptl_absorpt_correction_T_max 1.00000
_exptl_absorpt_correction_T_min 0.59868
_exptl_absorpt_correction_type multi-scan
_exptl_absorpt_process_details
;
CrysAlisPro 1.171.40.54a (Rigaku Oxford Diffraction, 2019)
Empirical absorption correction using spherical harmonics,
 implemented in SCALE3 ABSPACK scaling algorithm.
;
_exptl_crystal_colour 'clear colourless'
_exptl_crystal_colour_lustre clear
_exptl_crystal_colour_primary colourless
_exptl_crystal_density_diffrn 1.006
_exptl_crystal_description plate
_exptl_crystal_F_000 1604.368
_refine_diff_density_max 0.7164
_refine_diff_density_min -0.5045
_refine_diff_density_rms 0.0948
_refine_ls_abs_structure_details 'Hooft, R.W.W., Straver, L.H., Spek, A.L. (2010). J. Appl. Cryst., 43, 665-668.'
_refine_ls_abs_structure_Flack 0.1(5)
_refine_ls_d_res_high 0.7942
_refine_ls_d_res_low 11.3521
_refine_ls_goodness_of_fit_ref 1.2962
_refine_ls_hydrogen_treatment constr
_refine_ls_matrix_type full
_refine_ls_number_constraints 136
_refine_ls_number_parameters 455
_refine_ls_number_reflns 8680
_refine_ls_number_restraints 289
_refine_ls_restrained_S_all 1.2741
_refine_ls_R_factor_all 0.2141
_refine_ls_R_factor_gt 0.1499
_refine_ls_shift/su_max 0.0002
_refine_ls_shift/su_mean 0.0000
_refine_ls_structure_factor_coef Fsqd
_refine_ls_weighting_details 'w=1/[\s^2^(Fo^2^)+(0.2P)^2^] where P=(Fo^2^+2Fc^2^)/3'
_refine_ls_weighting_scheme calc
_refine_ls_wR_factor_gt 0.4001
_refine_ls_wR_factor_ref 0.4707
_reflns_Friedel_coverage 0.791
_reflns_limit_h_max 7
_reflns_limit_h_min -7
_reflns_limit_k_max 9
_reflns_limit_k_min -9
_reflns_limit_l_max 142
_reflns_limit_l_min -121
_reflns_number_gt 3674
_reflns_number_total 8680
_reflns_threshold_expression I>=2u(I)
_cod_data_source_file d6ce00065g8.cif
_cod_data_source_block MEBE_297
_cod_original_cell_volume 4684.5(6)
_cod_original_sg_symbol_Hall ' P 2c -2n'
_cod_database_code 7251967
_chemical_oxdiff_formula 'C23 H46 O2'
_olex2_refinement_description
;
1. Fixed Uiso
 At 1.2 times of:
  All C(H,H) groups
 At 1.5 times of:
  All C(H,H,H) groups
2. Rigid body (RIGU) restrains
 C1A, C6A, H6Aa, H6Ab, C7A, C5A, C8A, H7Aa, H7Ab, H5Aa, H5Ab, C4A, H8Aa, H8Ab,
 C9A, H4Aa, H4Ab, C3A, C10A, H9Aa, H9Ab, C2A, H3Aa, H3Ab, H10c, H10d, C11A, O2A,
  O1A, H11c, H11d, C12A, H12c, H12d, C13A, H1Aa, H1Ab, H1Ac, C14A, H13c, H13d,
 H14c, H14d, C15A, C16A, H15c, H15d, H16c, H16d, C17A, C18A, H17c, H17d, H18c,
 H18d, C19A, H19c, H19d, C20A, H20c, H20d, C21A, C22A, H21c, H21d, H22c, H22d,
 C23A, H23d, H23e, H23f
 with sigma for 1-2 distances of 0.004 and sigma for 1-3 distances of 0.004
 C1, C17, H17a, H17b, C16, C18, H16a, H16b, C15, H18a, H18b, C19, H15a, H15b,
 C14, H19a, H19b, C20, H14a, H14b, C13, C21, H20a, H20b, H13a, H13b, C12, H21a,
 H21b, C22, C11, H12a, H12b, C23, H22a, H22b, H11a, H11b, C10, H23a, H23b, H23c,
  H10a, H10b, C9, H9a, H9b, C8, H8a, H8b, C7, H7a, H7b, C6, C5, H6a, H6b, H5a,
 H5b, C4, C3, H4a, H4b, H3a, H3b, C2, O2, O1, H1a, H1b, H1c
 with sigma for 1-2 distances of 0.004 and sigma for 1-3 distances of 0.004
3.a Secondary CH2 refined with riding coordinates:
 C17(H17a,H17b), C6A(H6Aa,H6Ab), C8A(H8Aa,H8Ab), C15(H15a,H15b), C11(H11a,
 H11b), C4A(H4Aa,H4Ab), C13(H13a,H13b), C16(H16a,H16b), C5(H5a,H5b), C21(H21a,
 H21b), C16A(H16c,H16d), C10A(H10c,H10d), C19(H19a,H19b), C7(H7a,H7b), C3(H3a,
 H3b), C14(H14a,H14b), C3A(H3Aa,H3Ab), C12A(H12c,H12d), C22(H22a,H22b),
 C12(H12a,H12b), C18(H18a,H18b), C9A(H9Aa,H9Ab), C7A(H7Aa,H7Ab), C6(H6a,H6b),
 C10(H10a,H10b), C18A(H18c,H18d), C5A(H5Aa,H5Ab), C9(H9a,H9b), C14A(H14c,H14d),
 C11A(H11c,H11d), C22A(H22c,H22d), C4(H4a,H4b), C8(H8a,H8b), C20(H20a,H20b),
 C17A(H17c,H17d), C19A(H19c,H19d), C15A(H15c,H15d), C13A(H13c,H13d), C20A(H20c,
 H20d), C21A(H21c,H21d)
3.b Idealised Me refined as rotating group:
 C1A(H1Aa,H1Ab,H1Ac), C23(H23a,H23b,H23c), C23A(H23d,H23e,H23f), C1(H1a,H1b,H1c)
;
_olex2_submission_special_instructions 'No special instructions were received'
_oxdiff_exptl_absorpt_empirical_details
;
Empirical correction (ABSPACK) includes:
- Absorption correction using spherical harmonics
- Frame scaling
;
_oxdiff_exptl_absorpt_empirical_full_max 1.688
_oxdiff_exptl_absorpt_empirical_full_min 0.577

loop_
_space_group_symop_id
_space_group_symop_operation_xyz
1 x,y,z
2 -x,-y,z+1/2
3 -x+1/2,y+1/2,z+1/2
4 x+1/2,-y+1/2,z

loop_
_atom_site_label
_atom_site_type_symbol
_atom_site_fract_x
_atom_site_fract_y
_atom_site_fract_z
_atom_site_U_iso_or_equiv
_atom_site_adp_type
_atom_site_occupancy
_atom_site_refinement_flags_posn
_atom_site_refinement_flags_adp
C17 C 1.7497(11) 0.5391(7) 0.32655(5) 0.0420(12) Uani 1.000000 . U
H17a H 1.7299(11) 0.6696(7) 0.32600(5) 0.0505(15) Uiso 1.000000 R U
H17b H 1.9022(11) 0.5160(7) 0.33031(5) 0.0505(15) Uiso 1.000000 R U
C6A C -0.0735(15) 0.4648(11) 0.57373(7) 0.082(2) Uani 1.000000 . U
H6Aa H 0.0784(15) 0.4940(11) 0.57737(7) 0.099(3) Uiso 1.000000 R U
H6Ab H -0.0842(15) 0.3335(11) 0.57330(7) 0.099(3) Uiso 1.000000 R U
C8A C -0.2736(16) 0.4655(11) 0.59389(7) 0.084(2) Uani 1.000000 . U
H8Aa H -0.1221(16) 0.4960(11) 0.59752(7) 0.101(3) Uiso 1.000000 R U
H8Ab H -0.2851(16) 0.3341(11) 0.59369(7) 0.101(3) Uiso 1.000000 R U
C15 C 1.5412(10) 0.5394(7) 0.34676(4) 0.0371(11) Uani 1.000000 . U
H15a H 1.6928(10) 0.5167(7) 0.35062(4) 0.0446(13) Uiso 1.000000 R U
H15b H 1.5201(10) 0.6699(7) 0.34627(4) 0.0446(13) Uiso 1.000000 R U
C11 C 1.1288(10) 0.5391(7) 0.38663(5) 0.0397(12) Uani 1.000000 . U
H11a H 1.2818(10) 0.5156(7) 0.39034(5) 0.0477(14) Uiso 1.000000 R U
H11b H 1.1088(10) 0.6697(7) 0.38614(5) 0.0477(14) Uiso 1.000000 R U
C4A C 0.1273(14) 0.4708(10) 0.55355(7) 0.077(2) Uani 1.000000 . U
H4Aa H 0.1197(14) 0.3393(10) 0.55321(7) 0.092(2) Uiso 1.000000 R U
H4Ab H 0.2787(14) 0.5030(10) 0.55713(7) 0.092(2) Uiso 1.000000 R U
C13 C 1.3366(10) 0.5389(7) 0.36684(5) 0.0353(11) Uani 1.000000 . U
H13a H 1.4874(10) 0.5128(7) 0.37068(5) 0.0424(13) Uiso 1.000000 R U
H13b H 1.3199(10) 0.6698(7) 0.36637(5) 0.0424(13) Uiso 1.000000 R U
C16 C 1.5515(9) 0.4621(7) 0.33428(5) 0.0373(11) Uani 1.000000 . U
H16a H 1.3995(9) 0.4847(7) 0.33046(5) 0.0448(13) Uiso 1.000000 R U
H16b H 1.5719(9) 0.3315(7) 0.33480(5) 0.0448(13) Uiso 1.000000 R U
C1A C 0.4936(17) 0.4963(17) 0.51431(9) 0.127(4) Uani 1.000000 . U
H1Aa H 0.617(6) 0.583(6) 0.5160(4) 0.190(6) Uiso 1.000000 GR U
H1Ab H 0.555(8) 0.376(4) 0.5154(5) 0.190(6) Uiso 1.000000 GR U
H1Ac H 0.440(3) 0.511(10) 0.50633(9) 0.190(6) Uiso 1.000000 GR U
C5 C 0.5171(9) 0.5409(7) 0.44684(5) 0.0430(12) Uani 1.000000 . U
H5a H 0.6684(9) 0.5160(7) 0.45067(5) 0.0515(15) Uiso 1.000000 R U
H5b H 0.4992(9) 0.6717(7) 0.44631(5) 0.0515(15) Uiso 1.000000 R U
C21 C 2.1609(12) 0.5379(11) 0.28625(6) 0.0619(18) Uani 1.000000 . U
H21a H 2.3138(12) 0.5137(11) 0.28993(6) 0.074(2) Uiso 1.000000 R U
H21b H 2.1421(12) 0.6686(11) 0.28573(6) 0.074(2) Uiso 1.000000 R U
O1A O 0.2975(11) 0.5251(12) 0.52220(6) 0.132(3) Uani 1.000000 . U
C16A C -1.101(2) 0.4630(14) 0.67385(8) 0.109(3) Uani 1.000000 . U
H16c H -0.949(2) 0.4866(14) 0.67760(8) 0.130(4) Uiso 1.000000 R U
H16d H -1.120(2) 0.3323(14) 0.67328(8) 0.130(4) Uiso 1.000000 R U
C10A C -0.4758(17) 0.4571(10) 0.61383(8) 0.089(2) Uani 1.000000 . U
H10c H -0.5007(17) 0.3271(10) 0.61323(8) 0.107(3) Uiso 1.000000 R U
H10d H -0.3219(17) 0.4770(10) 0.61752(8) 0.107(3) Uiso 1.000000 R U
C19 C 1.9561(11) 0.5386(8) 0.30644(5) 0.0466(14) Uani 1.000000 . U
H19a H 1.9369(11) 0.6692(8) 0.30586(5) 0.0559(16) Uiso 1.000000 R U
H19b H 2.1089(11) 0.5148(8) 0.31015(5) 0.0559(16) Uiso 1.000000 R U
C7 C 0.7143(9) 0.5417(7) 0.42686(5) 0.0395(12) Uani 1.000000 . U
H7a H 0.6880(9) 0.6715(7) 0.42620(5) 0.0474(14) Uiso 1.000000 R U
H7b H 0.8672(9) 0.5235(7) 0.43069(5) 0.0474(14) Uiso 1.000000 R U
C3 C 0.3256(11) 0.5457(9) 0.46670(5) 0.0557(16) Uani 1.000000 . U
H3a H 0.4770(11) 0.5143(9) 0.47031(5) 0.0669(19) Uiso 1.000000 R U
H3b H 0.3181(11) 0.6770(9) 0.46610(5) 0.0669(19) Uiso 1.000000 R U
C14 C 1.3415(9) 0.4603(6) 0.35433(4) 0.0342(11) Uani 1.000000 . U
H14a H 1.1894(9) 0.4841(6) 0.35055(4) 0.0410(13) Uiso 1.000000 R U
H14b H 1.3615(9) 0.3296(6) 0.35480(4) 0.0410(13) Uiso 1.000000 R U
C2A C 0.3242(15) 0.4970(14) 0.53370(8) 0.092(3) Uani 1.000000 . U
C23 C 2.3542(18) 0.5332(14) 0.26620(8) 0.113(4) Uani 1.000000 . U
H23a H 2.505(3) 0.481(7) 0.2684(4) 0.170(6) Uiso 1.000000 GR U
H23b H 2.319(6) 0.502(8) 0.25818(11) 0.170(6) Uiso 1.000000 GR U
H23c H 2.362(8) 0.6629(16) 0.2669(4) 0.170(6) Uiso 1.000000 GR U
C3A C 0.1253(15) 0.5425(12) 0.54113(7) 0.086(2) Uani 1.000000 . U
H3Aa H 0.1144(15) 0.6738(12) 0.54152(7) 0.103(3) Uiso 1.000000 R U
H3Ab H -0.0189(15) 0.4992(12) 0.53732(7) 0.103(3) Uiso 1.000000 R U
C12A C -0.6875(17) 0.4615(11) 0.63375(7) 0.088(2) Uani 1.000000 . U
H12c H -0.7153(17) 0.3320(11) 0.63306(7) 0.106(3) Uiso 1.000000 R U
H12d H -0.5338(17) 0.4771(11) 0.63755(7) 0.106(3) Uiso 1.000000 R U
C22 C 2.1614(15) 0.4602(13) 0.27416(7) 0.085(3) Uani 1.000000 . U
H22a H 2.0076(15) 0.4840(13) 0.27055(7) 0.102(3) Uiso 1.000000 R U
H22b H 2.1796(15) 0.3296(13) 0.27474(7) 0.102(3) Uiso 1.000000 R U
C12 C 1.1325(10) 0.4619(7) 0.37434(5) 0.0385(11) Uani 1.000000 . U
H12a H 1.1488(10) 0.3310(7) 0.37480(5) 0.0462(13) Uiso 1.000000 R U
H12b H 0.9816(10) 0.4884(7) 0.37052(5) 0.0462(13) Uiso 1.000000 R U
C18 C 1.7550(10) 0.4607(7) 0.31429(5) 0.0446(13) Uani 1.000000 . U
H18a H 1.7747(10) 0.3301(7) 0.31485(5) 0.0535(16) Uiso 1.000000 R U
H18b H 1.6025(10) 0.4838(7) 0.31053(5) 0.0535(16) Uiso 1.000000 R U
C9A C -0.4739(16) 0.5381(10) 0.60172(7) 0.082(2) Uani 1.000000 . U
H9Aa H -0.4574(16) 0.6687(10) 0.60240(7) 0.098(3) Uiso 1.000000 R U
H9Ab H -0.6259(16) 0.5134(10) 0.59796(7) 0.098(3) Uiso 1.000000 R U
C7A C -0.2710(15) 0.5320(10) 0.58180(7) 0.082(2) Uani 1.000000 . U
H7Aa H -0.2623(15) 0.6634(10) 0.58206(7) 0.098(3) Uiso 1.000000 R U
H7Ab H -0.4227(15) 0.5006(10) 0.57821(7) 0.098(3) Uiso 1.000000 R U
C6 C 0.5216(9) 0.4609(7) 0.43438(5) 0.0372(11) Uani 1.000000 . U
H6a H 0.5456(9) 0.3308(7) 0.43489(5) 0.0446(13) Uiso 1.000000 R U
H6b H 0.3682(9) 0.4819(7) 0.43066(5) 0.0446(13) Uiso 1.000000 R U
C10 C 0.9323(10) 0.4614(7) 0.39435(4) 0.0374(11) Uani 1.000000 . U
H10a H 0.9537(10) 0.3309(7) 0.39486(4) 0.0449(14) Uiso 1.000000 R U
H10b H 0.7800(10) 0.4835(7) 0.39055(4) 0.0449(14) Uiso 1.000000 R U
C18A C -1.3062(18) 0.4682(13) 0.69400(8) 0.104(3) Uani 1.000000 . U
H18c H -1.3148(18) 0.3367(13) 0.69372(8) 0.125(4) Uiso 1.000000 R U
H18d H -1.1564(18) 0.4992(13) 0.69778(8) 0.125(4) Uiso 1.000000 R U
C5A C -0.0708(15) 0.5368(10) 0.56152(7) 0.0753(19) Uani 1.000000 . U
H5Aa H -0.2220(15) 0.5067(10) 0.55785(7) 0.090(2) Uiso 1.000000 R U
H5Ab H -0.0613(15) 0.6682(10) 0.56194(7) 0.090(2) Uiso 1.000000 R U
C9 C 0.9225(9) 0.5384(7) 0.40681(5) 0.0379(12) Uani 1.000000 . U
H9a H 1.0743(9) 0.5161(7) 0.41065(5) 0.0455(14) Uiso 1.000000 R U
H9b H 0.9005(9) 0.6688(7) 0.40634(5) 0.0455(14) Uiso 1.000000 R U
C14A C -0.8952(17) 0.4614(12) 0.65390(7) 0.094(3) Uani 1.000000 . U
H14c H -0.7438(17) 0.4798(12) 0.65787(7) 0.113(3) Uiso 1.000000 R U
H14d H -0.9195(17) 0.3315(12) 0.65320(7) 0.113(3) Uiso 1.000000 R U
C11A C -0.6692(18) 0.5386(11) 0.62146(8) 0.089(3) Uani 1.000000 . U
H11c H -0.8214(18) 0.5217(11) 0.61754(8) 0.107(3) Uiso 1.000000 R U
H11d H -0.6413(18) 0.6683(11) 0.62206(8) 0.107(3) Uiso 1.000000 R U
C22A C -1.6836(19) 0.4671(15) 0.73342(8) 0.105(3) Uani 1.000000 . U
H22c H -1.6807(19) 0.3354(15) 0.73339(8) 0.126(4) Uiso 1.000000 R U
H22d H -1.5324(19) 0.5094(15) 0.73654(8) 0.126(4) Uiso 1.000000 R U
C4 C 0.3158(9) 0.4642(8) 0.45434(5) 0.0443(13) Uani 1.000000 . U
H4a H 0.1633(9) 0.4923(8) 0.45072(5) 0.0531(16) Uiso 1.000000 R U
H4b H 0.3307(9) 0.3332(8) 0.45482(5) 0.0531(16) Uiso 1.000000 R U
C8 C 0.7239(9) 0.4582(7) 0.41434(5) 0.0377(11) Uani 1.000000 . U
H8a H 0.5720(9) 0.4782(7) 0.41045(5) 0.0452(14) Uiso 1.000000 R U
H8b H 0.7477(9) 0.3281(7) 0.41500(5) 0.0452(14) Uiso 1.000000 R U
C20 C 1.9568(11) 0.4586(9) 0.29424(6) 0.0542(16) Uani 1.000000 . U
H20a H 1.8038(11) 0.4822(9) 0.29054(6) 0.0651(19) Uiso 1.000000 R U
H20b H 1.9762(11) 0.3280(9) 0.29482(6) 0.0651(19) Uiso 1.000000 R U
C17A C -1.295(2) 0.5352(14) 0.68162(8) 0.113(3) Uani 1.000000 . U
H17c H -1.447(2) 0.5085(14) 0.67789(8) 0.136(4) Uiso 1.000000 R U
H17d H -1.279(2) 0.6663(14) 0.68187(8) 0.136(4) Uiso 1.000000 R U
C19A C -1.5003(19) 0.5319(13) 0.70168(8) 0.109(3) Uani 1.000000 . U
H19c H -1.4949(19) 0.6636(13) 0.70169(8) 0.131(4) Uiso 1.000000 R U
H19d H -1.6496(19) 0.4974(13) 0.69797(8) 0.131(4) Uiso 1.000000 R U
O2 O -0.0542(11) 0.4290(11) 0.47105(7) 0.132(3) Uani 1.000000 . U
O1 O 0.1462(10) 0.5429(10) 0.48574(6) 0.103(2) Uani 1.000000 . U
C15A C -1.0942(17) 0.5389(13) 0.66177(7) 0.098(3) Uani 1.000000 . U
H15c H -1.0738(17) 0.6694(13) 0.66231(7) 0.117(3) Uiso 1.000000 R U
H15d H -1.2467(17) 0.5162(13) 0.65801(7) 0.117(3) Uiso 1.000000 R U
C13A C -0.8759(19) 0.5384(12) 0.64184(8) 0.100(3) Uani 1.000000 . U
H13c H -1.0295(19) 0.5238(12) 0.63801(8) 0.119(3) Uiso 1.000000 R U
H13d H -0.8472(19) 0.6677(12) 0.64259(8) 0.119(3) Uiso 1.000000 R U
C20A C -1.512(2) 0.4731(14) 0.71399(8) 0.114(3) Uani 1.000000 . U
H20c H -1.512(2) 0.3414(14) 0.71403(8) 0.137(4) Uiso 1.000000 R U
H20d H -1.366(2) 0.5121(14) 0.71781(8) 0.137(4) Uiso 1.000000 R U
C2 C 0.1275(12) 0.4813(10) 0.47443(6) 0.0638(17) Uani 1.000000 . U
O2A O 0.5134(12) 0.4261(11) 0.53631(9) 0.142(3) Uani 1.000000 . U
C21A C -1.711(2) 0.5327(15) 0.72130(8) 0.115(3) Uani 1.000000 . U
H21c H -1.859(2) 0.4871(15) 0.71804(8) 0.139(4) Uiso 1.000000 R U
H21d H -1.718(2) 0.6643(15) 0.72130(8) 0.139(4) Uiso 1.000000 R U
C23A C -1.882(2) 0.5313(17) 0.74129(10) 0.150(5) Uani 1.000000 . U
H23d H -1.890(10) 0.456(7) 0.7482(4) 0.224(8) Uiso 1.000000 GR U
H23e H -1.853(8) 0.655(4) 0.7436(6) 0.224(8) Uiso 1.000000 GR U
H23f H -2.031(3) 0.525(11) 0.7371(3) 0.224(8) Uiso 1.000000 GR U
C1 C -0.0533(16) 0.4852(17) 0.49311(8) 0.139(5) Uani 1.000000 . U
H1a H -0.065(9) 0.564(6) 0.4998(4) 0.208(7) Uiso 1.000000 GR U
H1b H -0.199(2) 0.491(10) 0.4886(2) 0.208(7) Uiso 1.000000 GR U
H1c H -0.027(7) 0.363(4) 0.4957(6) 0.208(7) Uiso 1.000000 GR U

loop_
_atom_site_aniso_label
_atom_site_aniso_U_11
_atom_site_aniso_U_22
_atom_site_aniso_U_33
_atom_site_aniso_U_12
_atom_site_aniso_U_13
_atom_site_aniso_U_23
C17 0.042(3) 0.029(3) 0.055(3) -0.007(2) 0.0054(17) 0.0013(18)
C6A 0.074(4) 0.081(5) 0.091(4) -0.011(3) 0.003(3) -0.003(3)
C8A 0.082(5) 0.081(5) 0.089(5) 0.008(4) 0.005(3) 0.002(3)
C15 0.036(2) 0.036(3) 0.040(2) -0.0016(19) 0.0023(15) -0.0022(17)
C11 0.034(2) 0.037(3) 0.047(3) -0.006(2) -0.0004(16) -0.0035(17)
C4A 0.071(4) 0.074(5) 0.085(4) -0.005(3) 0.006(3) -0.008(3)
C13 0.026(2) 0.034(2) 0.046(2) -0.0005(18) -0.0011(14) -0.0006(17)
C16 0.032(2) 0.032(2) 0.049(3) -0.0053(19) 0.0043(16) -0.0038(18)
C1A 0.095(6) 0.200(12) 0.085(6) 0.043(6) 0.031(4) 0.030(5)
C5 0.035(2) 0.049(3) 0.045(3) -0.005(2) 0.0049(17) -0.0008(19)
C21 0.054(3) 0.076(5) 0.056(3) -0.006(3) 0.008(2) 0.007(2)
O1A 0.081(4) 0.230(8) 0.085(4) 0.026(4) 0.024(3) 0.021(3)
C16A 0.114(7) 0.129(8) 0.083(5) -0.014(5) 0.000(3) -0.009(3)
C10A 0.104(6) 0.073(5) 0.090(5) -0.010(4) 0.010(3) -0.002(3)
C19 0.042(3) 0.045(3) 0.052(3) -0.009(2) 0.0022(18) 0.002(2)
C7 0.027(2) 0.047(3) 0.044(3) -0.003(2) 0.0051(16) -0.0018(18)
C3 0.051(3) 0.066(4) 0.050(3) 0.001(2) 0.0128(19) -0.001(2)
C14 0.028(2) 0.030(2) 0.044(2) -0.0060(18) 0.0023(15) -0.0020(16)
C2A 0.065(4) 0.125(7) 0.085(4) -0.006(3) 0.013(3) 0.001(3)
C23 0.100(6) 0.168(11) 0.072(5) -0.011(6) 0.025(4) -0.001(5)
C3A 0.064(4) 0.105(6) 0.089(4) -0.010(3) 0.008(3) -0.000(3)
C12A 0.093(6) 0.085(5) 0.087(5) -0.010(4) 0.004(3) 0.002(3)
C22 0.081(5) 0.114(7) 0.060(4) -0.005(4) 0.014(3) -0.005(3)
C12 0.032(2) 0.038(3) 0.046(2) -0.0022(19) 0.0030(15) -0.0021(17)
C18 0.039(2) 0.042(3) 0.053(3) -0.008(2) 0.0062(17) -0.0016(18)
C9A 0.083(5) 0.079(5) 0.083(4) -0.008(4) 0.006(3) -0.004(3)
C7A 0.084(5) 0.075(5) 0.087(4) -0.017(3) 0.003(3) -0.002(3)
C6 0.029(2) 0.038(3) 0.045(2) -0.0037(19) 0.0074(16) -0.0016(18)
C10 0.032(2) 0.038(3) 0.043(2) -0.0027(19) 0.0016(15) 0.0010(17)
C18A 0.108(6) 0.129(8) 0.074(4) -0.010(5) -0.002(3) -0.004(3)
C5A 0.072(4) 0.069(4) 0.084(4) -0.015(3) 0.008(3) -0.008(3)
C9 0.025(2) 0.043(3) 0.045(3) -0.0064(18) 0.0021(15) -0.0029(18)
C14A 0.095(5) 0.108(7) 0.081(4) -0.011(4) 0.001(3) -0.007(3)
C11A 0.109(6) 0.076(5) 0.081(4) -0.012(4) 0.005(3) -0.005(3)
C22A 0.108(6) 0.135(9) 0.071(5) -0.015(5) 0.005(4) -0.013(4)
C4 0.031(2) 0.051(3) 0.051(3) -0.004(2) 0.0085(18) 0.001(2)
C8 0.027(2) 0.040(3) 0.045(3) -0.0068(19) 0.0046(15) 0.0031(17)
C20 0.044(3) 0.059(4) 0.060(3) -0.006(2) 0.012(2) -0.004(2)
C17A 0.130(7) 0.128(8) 0.081(5) -0.003(5) 0.006(3) -0.000(3)
C19A 0.097(6) 0.145(8) 0.085(5) -0.017(5) 0.001(3) -0.004(3)
O2 0.090(3) 0.210(8) 0.098(4) -0.033(3) 0.012(3) -0.009(4)
O1 0.091(3) 0.155(6) 0.064(3) -0.007(3) 0.026(2) -0.014(3)
C15A 0.084(5) 0.123(7) 0.086(5) -0.006(4) -0.003(3) -0.009(3)
C13A 0.116(7) 0.098(6) 0.085(5) -0.001(4) 0.008(3) -0.006(3)
C20A 0.128(7) 0.140(8) 0.073(4) -0.021(5) 0.002(3) -0.011(3)
C2 0.053(3) 0.081(5) 0.057(3) 0.001(3) 0.018(2) 0.005(2)
O2A 0.098(4) 0.187(8) 0.141(6) 0.023(4) 0.006(3) 0.017(5)
C21A 0.149(8) 0.129(8) 0.069(4) -0.024(5) 0.012(4) -0.016(4)
C23A 0.162(9) 0.199(14) 0.088(7) 0.010(7) 0.029(5) -0.011(6)
C1 0.097(6) 0.246(14) 0.073(5) 0.003(6) 0.040(4) 0.021(5)

loop_
_atom_type_symbol
_atom_type_scat_dispersion_real
_atom_type_scat_dispersion_imag
_atom_type_scat_Cromer_Mann_a1
_atom_type_scat_Cromer_Mann_a2
_atom_type_scat_Cromer_Mann_a3
_atom_type_scat_Cromer_Mann_a4
_atom_type_scat_Cromer_Mann_b1
_atom_type_scat_Cromer_Mann_b2
_atom_type_scat_Cromer_Mann_b3
_atom_type_scat_Cromer_Mann_b4
_atom_type_scat_Cromer_Mann_c
_atom_type_scat_source
_atom_type_scat_dispersion_source
C 0.01788 0.00908 2.31000 1.02000 1.58860 0.86500 20.84390 10.20750 0.56870 51.65120 0.21560 'International Tables Volume C Table 6.1.1.4 (pp. 500-502)' 'Brennan, Cowan, Rev. Sci. Instrum., 1992, 63, 850'
H 0.00000 0.00000 0.49300 0.32291 0.14019 0.04081 10.51090 26.12570 3.14236 57.79970 0.00304 'International Tables Volume C Table 6.1.1.4 (pp. 500-502)' 'Brennan, Cowan, Rev. Sci. Instrum., 1992, 63, 850'
O 0.04960 0.03234 3.04850 2.28680 1.54630 0.86700 13.27710 5.70110 0.32390 32.90890 0.25080 'International Tables Volume C Table 6.1.1.4 (pp. 500-502)' 'Brennan, Cowan, Rev. Sci. Instrum., 1992, 63, 850'

loop_
_geom_angle_atom_site_label_1
_geom_angle_atom_site_label_2
_geom_angle_atom_site_label_3
_geom_angle
_geom_angle_site_symmetry_1
_geom_angle_site_symmetry_3
_geom_angle_publ_flag
H17b C17 H17a 107.7 . . ?
C16 C17 H17a 108.8(3) . . ?
C16 C17 H17b 108.8(3) . . ?
C18 C17 H17a 108.8(3) . . ?
C18 C17 H17b 108.8(3) . . ?
C18 C17 C16 113.8(4) . . ?
H6Ab C6A H6Aa 107.3 . . ?
C7A C6A H6Aa 108.0(4) . . ?
C7A C6A H6Ab 108.0(4) . . ?
C5A C6A H6Aa 108.0(4) . . ?
C5A C6A H6Ab 108.0(4) . . ?
C5A C6A C7A 117.0(7) . . ?
H8Ab C8A H8Aa 107.4 . . ?
C9A C8A H8Aa 108.3(4) . . ?
C9A C8A H8Ab 108.3(4) . . ?
C7A C8A H8Aa 108.3(5) . . ?
C7A C8A H8Ab 108.3(4) . . ?
C7A C8A C9A 115.9(7) . . ?
H15b C15 H15a 107.6 . . ?
C16 C15 H15a 108.7(2) . . ?
C16 C15 H15b 108.7(3) . . ?
C14 C15 H15a 108.7(2) . . ?
C14 C15 H15b 108.7(3) . . ?
C14 C15 C16 114.0(4) . . ?
H11b C11 H11a 107.7 . . ?
C12 C11 H11a 108.8(2) . . ?
C12 C11 H11b 108.8(3) . . ?
C10 C11 H11a 108.8(3) . . ?
C10 C11 H11b 108.8(3) . . ?
C10 C11 C12 113.7(4) . . ?
H4Ab C4A H4Aa 107.4 . . ?
C3A C4A H4Aa 108.2(5) . . ?
C3A C4A H4Ab 108.2(4) . . ?
C5A C4A H4Aa 108.2(4) . . ?
C5A C4A H4Ab 108.2(4) . . ?
C5A C4A C3A 116.2(7) . . ?
H13b C13 H13a 107.8 . . ?
C14 C13 H13a 109.0(2) . . ?
C14 C13 H13b 109.0(2) . . ?
C12 C13 H13a 109.0(2) . . ?
C12 C13 H13b 109.0(2) . . ?
C12 C13 C14 112.8(4) . . ?
C15 C16 C17 115.0(4) . . ?
H16a C16 C17 108.5(3) . . ?
H16a C16 C15 108.5(2) . . ?
H16b C16 C17 108.5(3) . . ?
H16b C16 C15 108.5(3) . . ?
H16b C16 H16a 107.5 . . ?
H1Ab C1A H1Aa 109.5 . . ?
H1Ac C1A H1Aa 109.5 . . ?
H1Ac C1A H1Ab 109.5 . . ?
O1A C1A H1Aa 109.5 . . ?
O1A C1A H1Ab 109.5 . . ?
O1A C1A H1Ac 109.5 . . ?
H5b C5 H5a 107.8 . . ?
C6 C5 H5a 109.1(2) . . ?
C6 C5 H5b 109.1(3) . . ?
C4 C5 H5a 109.1(3) . . ?
C4 C5 H5b 109.1(3) . . ?
C4 C5 C6 112.7(4) . . ?
H21b C21 H21a 107.8 . . ?
C22 C21 H21a 109.0(4) . . ?
C22 C21 H21b 109.0(5) . . ?
C20 C21 H21a 109.0(4) . . ?
C20 C21 H21b 109.0(4) . . ?
C20 C21 C22 113.0(6) . . ?
C2A O1A C1A 120.3(7) . . ?
H16d C16A H16c 107.5 . . ?
C17A C16A H16c 108.4(5) . . ?
C17A C16A H16d 108.4(6) . . ?
C15A C16A H16c 108.4(5) . . ?
C15A C16A H16d 108.4(6) . . ?
C15A C16A C17A 115.5(9) . . ?
H10d C10A H10c 107.9 . . ?
C9A C10A H10c 109.2(4) . . ?
C9A C10A H10d 109.2(5) . . ?
C11A C10A H10c 109.2(4) . . ?
C11A C10A H10d 109.2(5) . . ?
C11A C10A C9A 111.9(7) . . ?
H19b C19 H19a 107.8 . . ?
C18 C19 H19a 109.0(3) . . ?
C18 C19 H19b 109.0(3) . . ?
C20 C19 H19a 109.0(3) . . ?
C20 C19 H19b 109.0(3) . . ?
C20 C19 C18 112.8(4) . . ?
H7b C7 H7a 107.8 . . ?
C6 C7 H7a 109.0(3) . . ?
C6 C7 H7b 109.0(3) . . ?
C8 C7 H7a 109.0(3) . . ?
C8 C7 H7b 109.0(2) . . ?
C8 C7 C6 112.9(4) . . ?
H3b C3 H3a 107.8 . . ?
C4 C3 H3a 109.0(3) . . ?
C4 C3 H3b 109.0(3) . . ?
C2 C3 H3a 109.0(4) . . ?
C2 C3 H3b 109.0(4) . . ?
C2 C3 C4 112.8(5) . . ?
C13 C14 C15 113.0(4) . . ?
H14a C14 C15 109.0(2) . . ?
H14a C14 C13 109.0(2) . . ?
H14b C14 C15 109.0(3) . . ?
H14b C14 C13 109.0(2) . . ?
H14b C14 H14a 107.8 . . ?
C3A C2A O1A 116.9(8) . . ?
O2A C2A O1A 113.8(9) . . ?
O2A C2A C3A 129.2(10) . . ?
H23b C23 H23a 109.5 . . ?
H23c C23 H23a 109.5 . . ?
H23c C23 H23b 109.5 . . ?
C22 C23 H23a 109.5 . . ?
C22 C23 H23b 109.5 . . ?
C22 C23 H23c 109.5 . . ?
C2A C3A C4A 117.5(8) . . ?
H3Aa C3A C4A 107.9(5) . . ?
H3Aa C3A C2A 107.9(6) . . ?
H3Ab C3A C4A 107.9(4) . . ?
H3Ab C3A C2A 107.9(5) . . ?
H3Ab C3A H3Aa 107.2 . . ?
H12d C12A H12c 107.2 . . ?
C11A C12A H12c 107.8(5) . . ?
C11A C12A H12d 107.8(5) . . ?
C13A C12A H12c 107.8(5) . . ?
C13A C12A H12d 107.8(5) . . ?
C13A C12A C11A 118.0(8) . . ?
C23 C22 C21 114.7(8) . . ?
H22a C22 C21 108.6(4) . . ?
H22a C22 C23 108.6(5) . . ?
H22b C22 C21 108.6(5) . . ?
H22b C22 C23 108.6(6) . . ?
H22b C22 H22a 107.6 . . ?
C13 C12 C11 112.6(4) . . ?
H12a C12 C11 109.1(3) . . ?
H12a C12 C13 109.1(2) . . ?
H12b C12 C11 109.1(2) . . ?
H12b C12 C13 109.1(2) . . ?
H12b C12 H12a 107.8 . . ?
C19 C18 C17 113.8(4) . . ?
H18a C18 C17 108.8(3) . . ?
H18a C18 C19 108.8(3) . . ?
H18b C18 C17 108.8(3) . . ?
H18b C18 C19 108.8(3) . . ?
H18b C18 H18a 107.7 . . ?
C10A C9A C8A 113.6(7) . . ?
H9Aa C9A C8A 108.9(4) . . ?
H9Aa C9A C10A 108.9(4) . . ?
H9Ab C9A C8A 108.9(4) . . ?
H9Ab C9A C10A 108.9(5) . . ?
H9Ab C9A H9Aa 107.7 . . ?
C8A C7A C6A 117.7(7) . . ?
H7Aa C7A C6A 107.9(4) . . ?
H7Aa C7A C8A 107.9(4) . . ?
H7Ab C7A C6A 107.9(4) . . ?
H7Ab C7A C8A 107.9(5) . . ?
H7Ab C7A H7Aa 107.2 . . ?
C7 C6 C5 112.6(4) . . ?
H6a C6 C5 109.1(3) . . ?
H6a C6 C7 109.1(3) . . ?
H6b C6 C5 109.1(2) . . ?
H6b C6 C7 109.1(3) . . ?
H6b C6 H6a 107.8 . . ?
H10a C10 C11 108.5(3) . . ?
H10b C10 C11 108.5(3) . . ?
H10b C10 H10a 107.5 . . ?
C9 C10 C11 114.9(4) . . ?
C9 C10 H10a 108.5(3) . . ?
C9 C10 H10b 108.5(2) . . ?
H18d C18A H18c 107.0 . . ?
C17A C18A H18c 107.6(6) . . ?
C17A C18A H18d 107.6(6) . . ?
C19A C18A H18c 107.6(6) . . ?
C19A C18A H18d 107.6(5) . . ?
C19A C18A C17A 119.0(9) . . ?
C4A C5A C6A 116.8(7) . . ?
H5Aa C5A C6A 108.1(4) . . ?
H5Aa C5A C4A 108.1(4) . . ?
H5Ab C5A C6A 108.1(4) . . ?
H5Ab C5A C4A 108.1(4) . . ?
H5Ab C5A H5Aa 107.3 . . ?
H9a C9 C10 108.8(2) . . ?
H9b C9 C10 108.8(3) . . ?
H9b C9 H9a 107.7 . . ?
C8 C9 C10 113.7(4) . . ?
C8 C9 H9a 108.8(3) . . ?
C8 C9 H9b 108.8(3) . . ?
H14d C14A H14c 107.3 . . ?
C15A C14A H14c 108.2(5) . . ?
C15A C14A H14d 108.2(5) . . ?
C13A C14A H14c 108.2(5) . . ?
C13A C14A H14d 108.2(5) . . ?
C13A C14A C15A 116.5(8) . . ?
C12A C11A C10A 115.4(7) . . ?
H11c C11A C10A 108.4(5) . . ?
H11c C11A C12A 108.4(5) . . ?
H11d C11A C10A 108.4(4) . . ?
H11d C11A C12A 108.4(5) . . ?
H11d C11A H11c 107.5 . . ?
H22d C22A H22c 107.9 . . ?
C21A C22A H22c 109.2(6) . . ?
C21A C22A H22d 109.2(6) . . ?
C23A C22A H22c 109.2(7) . . ?
C23A C22A H22d 109.2(6) . . ?
C23A C22A C21A 112.1(10) . . ?
C3 C4 C5 109.9(4) . . ?
H4a C4 C5 109.7(3) . . ?
H4a C4 C3 109.7(3) . . ?
H4b C4 C5 109.7(3) . . ?
H4b C4 C3 109.7(3) . . ?
H4b C4 H4a 108.2 . . ?
C9 C8 C7 112.7(4) . . ?
H8a C8 C7 109.0(2) . . ?
H8a C8 C9 109.0(3) . . ?
H8b C8 C7 109.0(3) . . ?
H8b C8 C9 109.0(3) . . ?
H8b C8 H8a 107.8 . . ?
C19 C20 C21 112.8(5) . . ?
H20a C20 C21 109.0(4) . . ?
H20a C20 C19 109.0(3) . . ?
H20b C20 C21 109.0(4) . . ?
H20b C20 C19 109.0(3) . . ?
H20b C20 H20a 107.8 . . ?
C18A C17A C16A 118.0(9) . . ?
H17c C17A C16A 107.8(6) . . ?
H17c C17A C18A 107.8(6) . . ?
H17d C17A C16A 107.8(6) . . ?
H17d C17A C18A 107.8(6) . . ?
H17d C17A H17c 107.1 . . ?
H19c C19A C18A 107.2(6) . . ?
H19d C19A C18A 107.2(5) . . ?
H19d C19A H19c 106.9 . . ?
C20A C19A C18A 120.3(9) . . ?
C20A C19A H19c 107.2(6) . . ?
C20A C19A H19d 107.2(6) . . ?
C1 O1 C2 112.5(7) . . ?
C14A C15A C16A 114.6(8) . . ?
H15c C15A C16A 108.6(6) . . ?
H15c C15A C14A 108.6(5) . . ?
H15d C15A C16A 108.6(5) . . ?
H15d C15A C14A 108.6(5) . . ?
H15d C15A H15c 107.6 . . ?
C14A C13A C12A 117.9(8) . . ?
H13c C13A C12A 107.8(5) . . ?
H13c C13A C14A 107.8(5) . . ?
H13d C13A C12A 107.8(5) . . ?
H13d C13A C14A 107.8(5) . . ?
H13d C13A H13c 107.2 . . ?
H20c C20A C19A 107.5(6) . . ?
H20d C20A C19A 107.5(6) . . ?
H20d C20A H20c 107.0 . . ?
C21A C20A C19A 119.3(10) . . ?
C21A C20A H20c 107.5(6) . . ?
C21A C20A H20d 107.5(6) . . ?
O2 C2 C3 124.5(7) . . ?
O1 C2 C3 112.9(6) . . ?
O1 C2 O2 119.4(7) . . ?
C20A C21A C22A 110.8(9) . . ?
H21c C21A C22A 109.5(6) . . ?
H21c C21A C20A 109.5(6) . . ?
H21d C21A C22A 109.5(6) . . ?
H21d C21A C20A 109.5(6) . . ?
H21d C21A H21c 108.06080454(2) . . ?
H23d C23A C22A 109.5 . . ?
H23e C23A C22A 109.5 . . ?
H23e C23A H23d 109.5 . . ?
H23f C23A C22A 109.5 . . ?
H23f C23A H23d 109.5 . . ?
H23f C23A H23e 109.5 . . ?
H1a C1 O1 109.5 . . ?
H1b C1 O1 109.5 . . ?
H1b C1 H1a 109.5 . . ?
H1c C1 O1 109.5 . . ?
H1c C1 H1a 109.5 . . ?
H1c C1 H1b 109.5 . . ?

loop_
_geom_bond_atom_site_label_1
_geom_bond_atom_site_label_2
_geom_bond_distance
_geom_bond_site_symmetry_2
_geom_bond_publ_flag
C17 H17a 0.9700 . ?
C17 H17b 0.9700 . ?
C17 C16 1.525(7) . ?
C17 C18 1.507(8) . ?
C6A H6Aa 0.9700 . ?
C6A H6Ab 0.9700 . ?
C6A C7A 1.520(10) . ?
C6A C5A 1.484(10) . ?
C8A H8Aa 0.9700 . ?
C8A H8Ab 0.9700 . ?
C8A C9A 1.528(10) . ?
C8A C7A 1.457(11) . ?
C15 H15a 0.9700 . ?
C15 H15b 0.9700 . ?
C15 C16 1.528(7) . ?
C15 C14 1.526(6) . ?
C11 H11a 0.9700 . ?
C11 H11b 0.9700 . ?
C11 C12 1.507(7) . ?
C11 C10 1.519(6) . ?
C4A H4Aa 0.9700 . ?
C4A H4Ab 0.9700 . ?
C4A C3A 1.506(11) . ?
C4A C5A 1.512(10) . ?
C13 H13a 0.9700 . ?
C13 H13b 0.9700 . ?
C13 C14 1.534(6) . ?
C13 C12 1.534(6) . ?
C16 H16a 0.9700 . ?
C16 H16b 0.9700 . ?
C1A H1Aa 0.9600 . ?
C1A H1Ab 0.9600 . ?
C1A H1Ac 0.9600 . ?
C1A O1A 1.433(10) . ?
C5 H5a 0.9700 . ?
C5 H5b 0.9700 . ?
C5 C6 1.532(7) . ?
C5 C4 1.522(6) . ?
C21 H21a 0.9700 . ?
C21 H21b 0.9700 . ?
C21 C22 1.487(11) . ?
C21 C20 1.572(8) . ?
O1A C2A 1.330(10) . ?
C16A H16c 0.9700 . ?
C16A H16d 0.9700 . ?
C16A C17A 1.495(12) . ?
C16A C15A 1.482(11) . ?
C10A H10c 0.9700 . ?
C10A H10d 0.9700 . ?
C10A C9A 1.499(11) . ?
C10A C11A 1.512(11) . ?
C19 H19a 0.9700 . ?
C19 H19b 0.9700 . ?
C19 C18 1.547(7) . ?
C19 C20 1.505(8) . ?
C7 H7a 0.9700 . ?
C7 H7b 0.9700 . ?
C7 C6 1.499(6) . ?
C7 C8 1.550(7) . ?
C3 H3a 0.9700 . ?
C3 H3b 0.9700 . ?
C3 C4 1.527(8) . ?
C3 C2 1.493(8) . ?
C14 H14a 0.9700 . ?
C14 H14b 0.9700 . ?
C2A C3A 1.437(11) . ?
C2A O2A 1.218(10) . ?
C23 H23a 0.9600 . ?
C23 H23b 0.9600 . ?
C23 H23c 0.9600 . ?
C23 C22 1.507(12) . ?
C3A H3Aa 0.9700 . ?
C3A H3Ab 0.9700 . ?
C12A H12c 0.9700 . ?
C12A H12d 0.9700 . ?
C12A C11A 1.510(11) . ?
C12A C13A 1.509(10) . ?
C22 H22a 0.9700 . ?
C22 H22b 0.9700 . ?
C12 H12a 0.9700 . ?
C12 H12b 0.9700 . ?
C18 H18a 0.9700 . ?
C18 H18b 0.9700 . ?
C9A H9Aa 0.9700 . ?
C9A H9Ab 0.9700 . ?
C7A H7Aa 0.9700 . ?
C7A H7Ab 0.9700 . ?
C6 H6a 0.9700 . ?
C6 H6b 0.9700 . ?
C10 H10a 0.9700 . ?
C10 H10b 0.9700 . ?
C10 C9 1.525(7) . ?
C18A H18c 0.9700 . ?
C18A H18d 0.9700 . ?
C18A C17A 1.491(13) . ?
C18A C19A 1.471(12) . ?
C5A H5Aa 0.9700 . ?
C5A H5Ab 0.9700 . ?
C9 H9a 0.9700 . ?
C9 H9b 0.9700 . ?
C9 C8 1.522(6) . ?
C14A H14c 0.9700 . ?
C14A H14d 0.9700 . ?
C14A C15A 1.538(11) . ?
C14A C13A 1.486(11) . ?
C11A H11c 0.9700 . ?
C11A H11d 0.9700 . ?
C22A H22c 0.9700 . ?
C22A H22d 0.9700 . ?
C22A C21A 1.466(13) . ?
C22A C23A 1.504(13) . ?
C4 H4a 0.9700 . ?
C4 H4b 0.9700 . ?
C8 H8a 0.9700 . ?
C8 H8b 0.9700 . ?
C20 H20a 0.9700 . ?
C20 H20b 0.9700 . ?
C17A H17c 0.9700 . ?
C17A H17d 0.9700 . ?
C19A H19c 0.9700 . ?
C19A H19d 0.9700 . ?
C19A C20A 1.465(13) . ?
O2 C2 1.154(9) . ?
O1 C2 1.366(9) . ?
O1 C1 1.460(9) . ?
C15A H15c 0.9700 . ?
C15A H15d 0.9700 . ?
C13A H13c 0.9700 . ?
C13A H13d 0.9700 . ?
C20A H20c 0.9700 . ?
C20A H20d 0.9700 . ?
C20A C21A 1.456(13) . ?
C21A H21c 0.9700 . ?
C21A H21d 0.9700 . ?
C23A H23d 0.9600 . ?
C23A H23e 0.9600 . ?
C23A H23f 0.9600 . ?
C1 H1a 0.9600 . ?
C1 H1b 0.9600 . ?
C1 H1c 0.9600 . ?

loop_
_geom_torsion_atom_site_label_1
_geom_torsion_atom_site_label_2
_geom_torsion_atom_site_label_3
_geom_torsion_atom_site_label_4
_geom_torsion
_geom_torsion_site_symmetry_1
_geom_torsion_site_symmetry_2
_geom_torsion_site_symmetry_3
_geom_torsion_site_symmetry_4
_geom_torsion_publ_flag
C17 C16 C15 C14 -180.0(4) . . . . ?
C17 C18 C19 C20 -179.8(5) . . . . ?
C6A C7A C8A C9A 179.4(7) . . . . ?
C6A C5A C4A C3A 179.0(7) . . . . ?
C8A C9A C10A C11A 177.4(7) . . . . ?
C15 C14 C13 C12 178.8(4) . . . . ?
C11 C12 C13 C14 179.8(4) . . . . ?
C11 C10 C9 C8 180.0(4) . . . . ?
C4A C3A C2A O1A 165.4(9) . . . . ?
C4A C3A C2A O2A -10.2(11) . . . . ?
C1A O1A C2A C3A 175.2(11) . . . . ?
C1A O1A C2A O2A -8.5(12) . . . . ?
C5 C6 C7 C8 178.6(4) . . . . ?
C5 C4 C3 C2 178.0(5) . . . . ?
C21 C20 C19 C18 179.9(5) . . . . ?
C16A C17A C18A C19A -177.7(10) . . . . ?
C16A C15A C14A C13A -177.9(9) . . . . ?
C10A C11A C12A C13A 179.5(8) . . . . ?
C7 C8 C9 C10 -178.7(4) . . . . ?
C3 C2 O1 C1 177.7(8) . . . . ?
C12A C13A C14A C15A -178.2(8) . . . . ?
C18A C19A C20A C21A -177.8(10) . . . . ?
C22A C21A C20A C19A -177.1(9) . . . . ?
O2 C2 O1 C1 16.7(10) . . . . ?

loop_
_restr_rigu_atom_site_label_1
_restr_rigu_atom_site_label_2
_restr_rigu_target_weight_param
_restr_rigu_u13_diff
_restr_rigu_u23_diff
_restr_rigu_u33_diff
C17 C15 0.004000 -0.000597 0.007578 0.010476
C17 C16 0.004000 -0.007223 -0.000081 0.003221
C17 C19 0.004000 -0.003336 0.000929 -0.000815
C17 C18 0.004000 -0.001672 -0.002108 0.001403
C6A C8A 0.004000 -0.001249 0.004838 0.001800
C6A C4A 0.004000 0.005244 0.004740 0.006882
C6A C7A 0.004000 0.005639 0.004382 -0.006472
C6A C5A 0.004000 0.005152 -0.002080 0.004165
C8A C10A 0.004000 0.007235 -0.000017 -0.000980
C8A C9A 0.004000 0.010832 0.001194 -0.004054
C8A C7A 0.004000 0.005590 -0.003947 0.000122
C15 C13 0.004000 -0.001943 -0.003685 -0.005349
C15 C16 0.004000 0.004271 0.003402 -0.005784
C15 C14 0.004000 0.000171 -0.007223 0.006171
C11 C13 0.004000 0.001405 -0.001572 0.002566
C11 C12 0.004000 0.002384 -0.004332 0.000217
C11 C10 0.004000 -0.000313 0.004052 0.004755
C11 C9 0.004000 -0.002400 -0.003703 0.005530
C4A C2A 0.004000 0.001855 -0.007409 0.007763
C4A C3A 0.004000 0.004594 -0.000331 -0.002261
C4A C5A 0.004000 0.005701 -0.001018 -0.002362
C13 C14 0.004000 0.001888 0.000613 0.002664
C13 C12 0.004000 0.000082 0.002602 0.000174
C16 C14 0.004000 0.002373 -0.000269 0.002627
C16 C18 0.004000 -0.002247 -0.002325 -0.003693
C1A O1A 0.004000 0.006549 -0.011516 -0.001273
C1A C2A 0.004000 -0.004792 0.006425 -0.008155
C5 C7 0.004000 0.003146 -0.001025 0.002572
C5 C3 0.004000 -0.002251 0.000806 -0.000818
C5 C6 0.004000 0.005051 0.001084 0.002269
C5 C4 0.004000 -0.003402 -0.001914 0.003212
C21 C19 0.004000 -0.001806 0.002311 0.000616
C21 C23 0.004000 0.001764 0.002949 -0.008651
C21 C22 0.004000 0.001529 -0.006331 0.000299
C21 C20 0.004000 -0.005142 -0.007007 0.004654
O1A C2A 0.004000 0.000447 0.010387 -0.002510
O1A C3A 0.004000 -0.005409 0.012139 -0.011698
O1A O2A 0.004000 0.028484 0.001570 -0.019922
C16A C18A 0.004000 0.003342 0.000056 0.006593
C16A C14A 0.004000 0.004804 -0.005733 0.006813
C16A C17A 0.004000 0.000553 0.005928 -0.000494
C16A C15A 0.004000 -0.005273 0.001348 -0.002072
C10A C12A 0.004000 0.002676 -0.001633 -0.000305
C10A C9A 0.004000 0.000588 0.008135 0.003182
C10A C11A 0.004000 0.004073 0.005457 -0.004399
C19 C18 0.004000 -0.003618 -0.000416 0.003107
C19 C20 0.004000 0.008492 -0.005050 -0.003848
C7 C6 0.004000 0.003197 -0.000864 0.002543
C7 C9 0.004000 -0.000502 0.000085 -0.003213
C7 C8 0.004000 -0.001432 0.000957 -0.003812
C3 C4 0.004000 -0.001323 0.008275 0.000663
C3 O2 0.004000 -0.014108 -0.006070 -0.032521
C3 O1 0.004000 -0.006010 0.007518 -0.008760
C3 C2 0.004000 -0.001598 0.000941 0.001419
C14 C12 0.004000 -0.001196 0.001390 -0.001562
C2A C3A 0.004000 -0.004354 -0.000318 -0.005914
C2A O2A 0.004000 0.005588 -0.006913 -0.011488
C23 C22 0.004000 0.006765 -0.008775 0.006256
C3A C5A 0.004000 -0.000292 0.006766 0.002284
C3A O2A 0.004000 0.009921 -0.011056 -0.022509
C12A C14A 0.004000 -0.002308 0.008462 0.002418
C12A C11A 0.004000 0.002502 0.002649 0.001738
C12A C13A 0.004000 0.003947 0.013169 -0.000379
C22 C20 0.004000 -0.007146 -0.011418 0.005487
C12 C10 0.004000 0.003687 -0.000308 0.001748
C18 C20 0.004000 0.004515 -0.000818 -0.001886
C9A C7A 0.004000 -0.004582 -0.003834 -0.005600
C9A C11A 0.004000 0.008543 0.008169 -0.004022
C7A C5A 0.004000 0.009253 0.000176 0.007704
C6 C4 0.004000 0.000100 -0.003403 -0.004713
C6 C8 0.004000 -0.004782 -0.002979 -0.002506
C10 C9 0.004000 -0.000757 0.001810 -0.000513
C10 C8 0.004000 -0.000292 -0.005959 0.001157
C18A C17A 0.004000 -0.000628 -0.006601 -0.002804
C18A C19A 0.004000 0.002205 -0.013139 -0.000507
C18A C20A 0.004000 0.003728 0.005416 0.000120
C9 C8 0.004000 0.004479 0.001357 0.004205
C14A C15A 0.004000 -0.004691 -0.007354 0.001497
C14A C13A 0.004000 -0.002453 -0.004253 -0.000894
C11A C13A 0.004000 -0.004949 0.003384 -0.001386
C22A C20A 0.004000 -0.009073 0.003877 -0.006839
C22A C21A 0.004000 0.011466 -0.008253 -0.001807
C22A C23A 0.004000 0.010188 0.012909 -0.010162
C4 C2 0.004000 0.002373 -0.002375 -0.002057
C17A C19A 0.004000 -0.006121 -0.010470 -0.001046
C17A C15A 0.004000 0.014612 -0.006926 -0.002122
C19A C20A 0.004000 -0.005803 0.004479 0.008018
C19A C21A 0.004000 0.009157 0.020831 0.011191
O2 O1 0.004000 -0.024262 -0.018765 0.009412
O2 C2 0.004000 -0.000679 0.003725 0.020985
O1 C2 0.004000 -0.001989 0.009230 0.002953
O1 C1 0.004000 -0.009092 0.018058 0.004965
C15A C13A 0.004000 -0.005156 0.005594 0.003127
C20A C21A 0.004000 0.006857 0.015064 -0.000502
C2 C1 0.004000 0.009324 -0.012218 -0.004570
C21A C23A 0.004000 -0.015893 -0.004281 -0.006880
